data_4114372
loop_
_publ_author_name
'Michael J. Marsella'
'Kunsang Yoon'
'Adah Almutairi'
'Sheraz K. Butt'
'Fook S. Tham'

_publ_section_title
;
 Helical Sexithiophenes: An Experimental and Theoretical Study Implicating
 the Alternating 2,2':3,3' Regioisomer as a Reliable Helical Motif
;
_journal_name_full 'Journal of the American Chemical Society'
_journal_page_first 13928
_journal_page_last 13929
_journal_paper_doi 10.1021/ja038260e
_journal_volume 125
_journal_year 2003
_chemical_formula_sum 'C24 H6 Cl8 S6'
_chemical_formula_weight 770.25
_chemical_name_systematic
; 
 ? 
;
_space_group_IT_number 14
_symmetry_cell_setting monoclinic
_symmetry_space_group_name_Hall '-P 2ybc'
_symmetry_space_group_name_H-M 'P 1 21/c 1'
_atom_sites_solution_hydrogens geom
_atom_sites_solution_primary direct
_atom_sites_solution_secondary difmap
_audit_creation_method SHELXL-97
_cell_angle_alpha 90.00
_cell_angle_beta 96.920(13)
_cell_angle_gamma 90.00
_cell_formula_units_Z 8
_cell_length_a 11.127(5)
_cell_length_b 16.123(10)
_cell_length_c 32.806(13)
_cell_measurement_temperature 218(2)
_cell_volume 5843(5)
_computing_cell_refinement 'Bruker SMART'
_computing_data_collection 'Bruker SMART'
_computing_data_reduction 'Bruker SAINT'
_computing_molecular_graphics 'Bruker SHELXTL'
_computing_publication_material 'Bruker SHELXTL'
_computing_structure_refinement 'SHELXL-97 (Sheldrick, 1997)'
_computing_structure_solution 'SHELXS-97 (Sheldrick, 1990)'
_diffrn_ambient_temperature 218(2)
_diffrn_measured_fraction_theta_full 0.988
_diffrn_measured_fraction_theta_max 0.988
_diffrn_measurement_device_type 'CCD area detector'
_diffrn_measurement_method 'phi and omega scans'
_diffrn_radiation_monochromator graphite
_diffrn_radiation_source 'Normal-focus sealed tube'
_diffrn_radiation_type MoK\a
_diffrn_radiation_wavelength 0.71073
_diffrn_reflns_av_R_equivalents 0.0426
_diffrn_reflns_av_sigmaI/netI 0.0295
_diffrn_reflns_limit_h_max 14
_diffrn_reflns_limit_h_min -14
_diffrn_reflns_limit_k_max 21
_diffrn_reflns_limit_k_min -21
_diffrn_reflns_limit_l_max 43
_diffrn_reflns_limit_l_min -43
_diffrn_reflns_number 76261
_diffrn_reflns_theta_full 28.28
_diffrn_reflns_theta_max 28.28
_diffrn_reflns_theta_min 1.41
_exptl_absorpt_coefficient_mu 1.218
_exptl_absorpt_correction_T_max 0.8879
_exptl_absorpt_correction_T_min 0.5755
_exptl_absorpt_correction_type SADABS
_exptl_crystal_colour 'light yellow'
_exptl_crystal_density_diffrn 1.751
_exptl_crystal_density_meas 0
_exptl_crystal_description 'prism frag'
_exptl_crystal_F_000 3056
_exptl_crystal_size_max 0.51
_exptl_crystal_size_mid 0.23
_exptl_crystal_size_min 0.10
_refine_diff_density_max 0.885
_refine_diff_density_min -0.650
_refine_diff_density_rms 0.075
_refine_ls_extinction_method none
_refine_ls_goodness_of_fit_ref 1.027
_refine_ls_hydrogen_treatment mixed
_refine_ls_matrix_type full
_refine_ls_number_parameters 697
_refine_ls_number_reflns 14327
_refine_ls_number_restraints 0
_refine_ls_restrained_S_all 1.027
_refine_ls_R_factor_all 0.0551
_refine_ls_R_factor_gt 0.0411
_refine_ls_shift/su_max 0.001
_refine_ls_shift/su_mean 0.000
_refine_ls_structure_factor_coef Fsqd
_refine_ls_weighting_details 'calc w=1/[\s^2^(Fo^2^)+(0.0558P)^2^+4.8045P] where P=(Fo^2^+2Fc^2^)/3'
_refine_ls_weighting_scheme calc
_refine_ls_wR_factor_gt 0.1034
_refine_ls_wR_factor_ref 0.1129
_reflns_number_gt 11419
_reflns_number_total 14327
_reflns_threshold_expression >2sigma(I)
_cod_data_source_file ja038260esi20031011_090515_2.cif
_cod_data_source_block 1b
_cod_database_code 4114372

loop_
_symmetry_equiv_pos_as_xyz
'x, y, z'
'-x, y+1/2, -z+1/2'
'-x, -y, -z'
'x, -y-1/2, z-1/2'

loop_
_atom_site_label
_atom_site_type_symbol
_atom_site_fract_x
_atom_site_fract_y
_atom_site_fract_z
_atom_site_U_iso_or_equiv
_atom_site_adp_type
_atom_site_occupancy
_atom_site_symmetry_multiplicity
_atom_site_calc_flag
_atom_site_refinement_flags
S1 S 0.26858(8) 0.76906(5) 0.08413(3) 0.05283(19) Uani 1 1 d .
C2 C 0.3307(3) 0.75606(19) 0.13399(9) 0.0467(7) Uani 1 1 d .
Cl2 Cl 0.24140(9) 0.72347(7) 0.16979(3) 0.0772(3) Uani 1 1 d .
C3 C 0.4499(3) 0.77384(16) 0.14028(8) 0.0376(6) Uani 1 1 d .
H3A H 0.4970 0.7702 0.1660 0.048(9) Uiso 1 1 calc R
C4 C 0.4966(3) 0.79888(15) 0.10331(7) 0.0348(5) Uani 1 1 d .
C5 C 0.4073(3) 0.79849(16) 0.07142(8) 0.0406(6) Uani 1 1 d .
Cl5 Cl 0.41976(9) 0.82802(5) 0.02213(2) 0.0596(2) Uani 1 1 d .
S1A S 0.84043(7) 0.87656(5) 0.11693(2) 0.04600(17) Uani 1 1 d .
C2A C 0.8073(3) 0.81507(19) 0.07463(10) 0.0509(8) Uani 1 1 d .
Cl2A Cl 0.91863(10) 0.79191(7) 0.04428(4) 0.0812(3) Uani 1 1 d .
C3A C 0.6910(3) 0.78984(17) 0.06904(9) 0.0459(7) Uani 1 1 d .
H3AA H 0.6578 0.7566 0.0469 0.060(10) Uiso 1 1 calc R
C4A C 0.6239(3) 0.81949(15) 0.10064(8) 0.0354(5) Uani 1 1 d .
C5A C 0.6932(2) 0.86736(15) 0.12867(8) 0.0345(5) Uani 1 1 d .
S1B S 0.74337(6) 0.88914(4) 0.21174(2) 0.04061(15) Uani 1 1 d .
C2B C 0.6436(3) 0.94424(18) 0.23670(8) 0.0401(6) Uani 1 1 d .
Cl2B Cl 0.67168(8) 0.95689(7) 0.28881(2) 0.0673(3) Uani 1 1 d .
C3B C 0.5500(2) 0.97512(16) 0.21121(7) 0.0330(5) Uani 1 1 d .
H3BA H 0.4867 1.0065 0.2200 0.042(8) Uiso 1 1 calc R
C4B C 0.5582(2) 0.95479(14) 0.16961(7) 0.0272(4) Uani 1 1 d .
C5B C 0.6580(2) 0.90718(15) 0.16521(7) 0.0312(5) Uani 1 1 d .
S1C S 0.35294(6) 1.04206(4) 0.070243(18) 0.03740(14) Uani 1 1 d .
C2C C 0.2695(2) 1.00311(18) 0.10652(8) 0.0376(5) Uani 1 1 d .
Cl2C Cl 0.11409(6) 1.00280(6) 0.09833(2) 0.0566(2) Uani 1 1 d .
C3C C 0.3397(2) 0.97386(16) 0.13988(7) 0.0335(5) Uani 1 1 d .
H3CA H 0.3088 0.9509 0.1628 0.038(7) Uiso 1 1 calc R
C4C C 0.4651(2) 0.98165(14) 0.13652(7) 0.0265(4) Uani 1 1 d .
C5C C 0.4871(2) 1.01819(15) 0.10033(7) 0.0286(5) Uani 1 1 d .
S1D S 0.64304(6) 1.00730(4) 0.040920(18) 0.03611(14) Uani 1 1 d .
C2D C 0.7782(2) 1.05955(17) 0.04915(8) 0.0358(5) Uani 1 1 d .
Cl2D Cl 0.87632(7) 1.05715(6) 0.01274(2) 0.05376(19) Uani 1 1 d .
C3D C 0.7929(2) 1.10002(15) 0.08540(8) 0.0343(5) Uani 1 1 d .
H3DA H 0.8624 1.1307 0.0950 0.028(7) Uiso 1 1 calc R
C4D C 0.6908(2) 1.09084(14) 0.10739(7) 0.0296(5) Uani 1 1 d .
C5D C 0.6023(2) 1.04239(15) 0.08699(7) 0.0299(5) Uani 1 1 d .
S1E S 0.71894(6) 1.17004(4) 0.22389(2) 0.03913(15) Uani 1 1 d .
C2E C 0.7644(2) 1.12632(15) 0.18057(8) 0.0333(5) Uani 1 1 d .
Cl2E Cl 0.90344(6) 1.08015(5) 0.18397(2) 0.04774(17) Uani 1 1 d .
C3E C 0.6788(2) 1.12866(14) 0.14738(7) 0.0299(5) Uani 1 1 d .
C4E C 0.5724(2) 1.16989(15) 0.15709(8) 0.0326(5) Uani 1 1 d .
H4EA H 0.5034 1.1788 0.1381 0.035(7) Uiso 1 1 calc R
C5E C 0.5821(2) 1.19451(15) 0.19662(8) 0.0349(5) Uani 1 1 d .
Cl5E Cl 0.47787(7) 1.24809(5) 0.22033(2) 0.05006(18) Uani 1 1 d .
S1' S 0.23506(6) 0.33715(4) 0.76293(2) 0.03803(14) Uani 1 1 d .
C2' C 0.1190(2) 0.31038(16) 0.79017(8) 0.0365(5) Uani 1 1 d .
Cl2' Cl -0.00281(7) 0.25820(5) 0.76590(3) 0.05176(18) Uani 1 1 d .
C3' C 0.1392(2) 0.33136(15) 0.83020(8) 0.0339(5) Uani 1 1 d .
H3'A H 0.0846 0.3203 0.8493 0.031(7) Uiso 1 1 calc R
C4' C 0.2523(2) 0.37212(14) 0.84041(7) 0.0306(5) Uani 1 1 d .
C5' C 0.3129(2) 0.37761(15) 0.80682(7) 0.0329(5) Uani 1 1 d .
Cl5' Cl 0.45110(6) 0.42190(5) 0.80395(2) 0.04256(15) Uani 1 1 d .
S1G S 0.29631(6) 0.46020(4) 0.954775(19) 0.03921(15) Uani 1 1 d .
C2G C 0.4263(2) 0.41787(16) 0.94080(8) 0.0345(5) Uani 1 1 d .
Cl2G Cl 0.55257(6) 0.40804(5) 0.97608(2) 0.04597(16) Uani 1 1 d .
C3G C 0.4149(2) 0.39169(14) 0.90159(7) 0.0318(5) Uani 1 1 d .
H3GA H 0.4785 0.3687 0.8889 0.035(7) Uiso 1 1 calc R
C4G C 0.2952(2) 0.40287(14) 0.88166(7) 0.0304(5) Uani 1 1 d .
C5G C 0.2211(2) 0.44072(15) 0.90647(7) 0.0314(5) Uani 1 1 d .
S1H S -0.00971(7) 0.44483(5) 0.92891(2) 0.05085(19) Uani 1 1 d .
C2H C -0.1206(3) 0.4941(2) 0.89716(11) 0.0518(8) Uani 1 1 d .
Cl2H Cl -0.26602(8) 0.49728(8) 0.90926(4) 0.0894(4) Uani 1 1 d .
C3H C -0.0788(2) 0.52738(18) 0.86393(9) 0.0402(6) Uani 1 1 d .
H3HA H -0.1275 0.5565 0.8433 0.053(9) Uiso 1 1 calc R
C4H C 0.0474(2) 0.51350(15) 0.86353(7) 0.0294(5) Uani 1 1 d .
C5H C 0.0973(2) 0.46913(15) 0.89657(7) 0.0316(5) Uani 1 1 d .
S1I S 0.26015(6) 0.60840(4) 0.784931(18) 0.03296(13) Uani 1 1 d .
C2I C 0.1356(2) 0.55866(15) 0.76109(7) 0.0326(5) Uani 1 1 d .
Cl2I Cl 0.11554(7) 0.55283(5) 0.708474(19) 0.04840(18) Uani 1 1 d .
C3I C 0.0637(2) 0.52718(15) 0.78751(7) 0.0311(5) Uani 1 1 d .
H3IA H -0.0086 0.4982 0.7794 0.043(8) Uiso 1 1 calc R
C4I C 0.1103(2) 0.54297(14) 0.82930(7) 0.0275(4) Uani 1 1 d .
C5I C 0.2158(2) 0.58748(14) 0.83269(7) 0.0273(4) Uani 1 1 d .
S1J S 0.44266(5) 0.61287(4) 0.874759(19) 0.03410(13) Uani 1 1 d .
C2J C 0.4543(2) 0.67310(16) 0.91798(7) 0.0343(5) Uani 1 1 d .
Cl2J Cl 0.59448(6) 0.69764(6) 0.94291(2) 0.05425(19) Uani 1 1 d .
C3J C 0.3464(2) 0.69829(16) 0.92801(7) 0.0327(5) Uani 1 1 d .
H3JA H 0.3368 0.7307 0.9512 0.039(8) Uiso 1 1 calc R
C4J C 0.2481(2) 0.67000(14) 0.89932(7) 0.0283(4) Uani 1 1 d .
C5J C 0.2869(2) 0.62322(14) 0.86866(7) 0.0283(4) Uani 1 1 d .
S1K S -0.08062(7) 0.72775(6) 0.92938(3) 0.0554(2) Uani 1 1 d .
C2K C -0.0688(3) 0.74146(19) 0.87826(9) 0.0450(6) Uani 1 1 d .
Cl2K Cl -0.19203(8) 0.77606(7) 0.84648(3) 0.0773(3) Uani 1 1 d .
C3K C 0.0405(2) 0.72155(16) 0.86754(8) 0.0351(5) Uani 1 1 d .
H3KA H 0.0609 0.7255 0.8406 0.031(7) Uiso 1 1 calc R
C4K C 0.1219(2) 0.69367(15) 0.90178(7) 0.0311(5) Uani 1 1 d .
C5K C 0.0669(2) 0.69429(18) 0.93669(8) 0.0392(6) Uani 1 1 d .
Cl5K Cl 0.12741(8) 0.66478(6) 0.98494(2) 0.0611(2) Uani 1 1 d .

loop_
_atom_site_aniso_label
_atom_site_aniso_U_11
_atom_site_aniso_U_22
_atom_site_aniso_U_33
_atom_site_aniso_U_23
_atom_site_aniso_U_13
_atom_site_aniso_U_12
S1 0.0519(4) 0.0560(5) 0.0500(4) -0.0029(3) 0.0038(3) -0.0114(4)
C2 0.0539(17) 0.0456(16) 0.0439(15) 0.0010(12) 0.0189(13) -0.0040(13)
Cl2 0.0681(6) 0.1034(8) 0.0668(6) 0.0076(5) 0.0354(5) -0.0195(5)
C3 0.0454(15) 0.0334(13) 0.0363(13) 0.0005(10) 0.0146(11) 0.0023(11)
C4 0.0510(15) 0.0242(11) 0.0311(11) -0.0002(9) 0.0126(10) 0.0004(10)
C5 0.0582(17) 0.0319(13) 0.0324(12) -0.0016(10) 0.0083(11) -0.0066(12)
Cl5 0.0902(6) 0.0567(5) 0.0308(3) 0.0026(3) 0.0026(3) -0.0181(4)
S1A 0.0396(4) 0.0436(4) 0.0583(4) 0.0007(3) 0.0204(3) 0.0053(3)
C2A 0.0606(19) 0.0402(15) 0.0590(18) -0.0016(13) 0.0366(15) 0.0054(14)
Cl2A 0.0798(6) 0.0803(6) 0.0962(7) -0.0188(5) 0.0625(6) 0.0018(5)
C3A 0.0666(19) 0.0328(14) 0.0433(15) -0.0042(11) 0.0267(14) -0.0006(13)
C4A 0.0466(14) 0.0266(12) 0.0360(12) 0.0014(9) 0.0168(11) 0.0021(10)
C5A 0.0387(13) 0.0296(12) 0.0374(12) 0.0041(10) 0.0139(10) 0.0078(10)
S1B 0.0387(3) 0.0437(4) 0.0383(3) 0.0051(3) 0.0002(3) 0.0153(3)
C2B 0.0460(15) 0.0471(15) 0.0257(11) -0.0006(10) -0.0018(10) 0.0121(12)
Cl2B 0.0705(5) 0.0986(7) 0.0283(3) -0.0053(4) -0.0119(3) 0.0385(5)
C3B 0.0346(12) 0.0374(13) 0.0268(11) -0.0005(9) 0.0030(9) 0.0081(10)
C4B 0.0305(11) 0.0261(11) 0.0253(10) 0.0035(8) 0.0041(8) 0.0016(9)
C5B 0.0323(12) 0.0300(12) 0.0314(11) 0.0016(9) 0.0041(9) 0.0036(9)
S1C 0.0330(3) 0.0514(4) 0.0264(3) 0.0061(3) -0.0022(2) 0.0004(3)
C2C 0.0292(12) 0.0509(16) 0.0326(12) 0.0001(11) 0.0034(9) 0.0008(11)
Cl2C 0.0261(3) 0.0938(6) 0.0490(4) 0.0051(4) 0.0000(3) 0.0026(3)
C3C 0.0321(12) 0.0400(13) 0.0293(11) 0.0016(10) 0.0072(9) 0.0017(10)
C4C 0.0293(11) 0.0259(11) 0.0246(10) -0.0011(8) 0.0044(8) 0.0008(9)
C5C 0.0306(11) 0.0312(11) 0.0233(10) 0.0003(8) -0.0001(8) -0.0014(9)
S1D 0.0382(3) 0.0456(4) 0.0252(3) -0.0010(2) 0.0063(2) -0.0066(3)
C2D 0.0334(12) 0.0431(14) 0.0319(12) 0.0050(10) 0.0084(10) -0.0014(11)
Cl2D 0.0410(4) 0.0814(5) 0.0421(4) -0.0037(3) 0.0186(3) -0.0049(4)
C3D 0.0301(12) 0.0321(12) 0.0408(13) 0.0015(10) 0.0049(10) -0.0012(10)
C4D 0.0321(12) 0.0272(11) 0.0292(11) 0.0029(9) 0.0028(9) 0.0017(9)
C5D 0.0323(12) 0.0326(12) 0.0249(10) 0.0028(9) 0.0044(9) 0.0001(9)
S1E 0.0398(3) 0.0410(4) 0.0354(3) -0.0088(3) -0.0006(3) -0.0004(3)
C2E 0.0312(12) 0.0305(12) 0.0373(12) -0.0036(10) 0.0004(9) 0.0021(10)
Cl2E 0.0363(3) 0.0519(4) 0.0524(4) -0.0068(3) -0.0053(3) 0.0139(3)
C3E 0.0319(12) 0.0255(11) 0.0318(11) 0.0003(9) 0.0025(9) -0.0015(9)
C4E 0.0297(12) 0.0287(12) 0.0391(12) 0.0019(9) 0.0036(10) 0.0016(9)
C5E 0.0325(12) 0.0290(12) 0.0437(13) -0.0048(10) 0.0066(10) 0.0003(10)
Cl5E 0.0412(4) 0.0532(4) 0.0588(4) -0.0123(3) 0.0187(3) 0.0029(3)
S1' 0.0390(3) 0.0419(3) 0.0335(3) -0.0054(3) 0.0057(2) -0.0001(3)
C2' 0.0331(13) 0.0299(12) 0.0463(14) -0.0016(10) 0.0040(10) 0.0011(10)
Cl2' 0.0379(4) 0.0531(4) 0.0617(4) -0.0091(3) -0.0049(3) -0.0063(3)
C3' 0.0324(12) 0.0296(12) 0.0405(13) 0.0009(10) 0.0083(10) -0.0009(10)
C4' 0.0335(12) 0.0262(11) 0.0323(11) 0.0020(9) 0.0054(9) 0.0008(9)
C5' 0.0309(12) 0.0344(13) 0.0340(12) -0.0012(9) 0.0061(9) -0.0028(10)
Cl5' 0.0366(3) 0.0513(4) 0.0412(3) 0.0005(3) 0.0108(3) -0.0095(3)
S1G 0.0419(3) 0.0484(4) 0.0271(3) 0.0016(3) 0.0033(2) 0.0070(3)
C2G 0.0355(13) 0.0326(12) 0.0342(12) 0.0058(10) -0.0004(10) 0.0025(10)
Cl2G 0.0412(3) 0.0536(4) 0.0404(3) 0.0042(3) -0.0063(3) 0.0063(3)
C3G 0.0352(12) 0.0258(11) 0.0345(12) 0.0047(9) 0.0055(9) 0.0021(9)
C4G 0.0362(12) 0.0257(11) 0.0299(11) 0.0049(9) 0.0059(9) -0.0003(9)
C5G 0.0347(12) 0.0343(12) 0.0252(10) 0.0069(9) 0.0044(9) 0.0000(10)
S1H 0.0483(4) 0.0613(5) 0.0476(4) 0.0196(3) 0.0248(3) 0.0060(3)
C2H 0.0345(14) 0.0598(19) 0.0651(19) 0.0124(15) 0.0226(13) 0.0042(13)
Cl2H 0.0422(5) 0.1081(8) 0.1271(9) 0.0330(7) 0.0475(5) 0.0101(5)
C3H 0.0275(12) 0.0471(15) 0.0461(14) 0.0059(12) 0.0050(10) -0.0009(11)
C4H 0.0270(11) 0.0308(11) 0.0308(11) -0.0003(9) 0.0048(9) -0.0039(9)
C5H 0.0312(12) 0.0364(13) 0.0288(11) 0.0036(9) 0.0106(9) -0.0001(10)
S1I 0.0359(3) 0.0355(3) 0.0282(3) -0.0002(2) 0.0067(2) -0.0095(2)
C2I 0.0381(13) 0.0343(12) 0.0250(10) -0.0001(9) 0.0018(9) -0.0050(10)
Cl2I 0.0537(4) 0.0671(5) 0.0249(3) -0.0047(3) 0.0066(3) -0.0203(3)
C3I 0.0320(12) 0.0315(12) 0.0296(11) -0.0011(9) 0.0024(9) -0.0045(10)
C4I 0.0286(11) 0.0275(11) 0.0263(10) 0.0007(8) 0.0023(8) 0.0000(9)
C5I 0.0291(11) 0.0277(11) 0.0254(10) 0.0004(8) 0.0043(8) 0.0000(9)
S1J 0.0271(3) 0.0383(3) 0.0368(3) -0.0025(2) 0.0035(2) -0.0009(2)
C2J 0.0296(12) 0.0397(13) 0.0317(12) -0.0003(10) -0.0047(9) -0.0042(10)
Cl2J 0.0303(3) 0.0790(5) 0.0507(4) -0.0103(4) -0.0062(3) -0.0092(3)
C3J 0.0341(12) 0.0363(13) 0.0265(11) -0.0006(9) -0.0006(9) -0.0024(10)
C4J 0.0287(11) 0.0293(11) 0.0264(10) 0.0021(8) 0.0010(8) -0.0023(9)
C5J 0.0267(11) 0.0286(11) 0.0294(11) 0.0029(9) 0.0018(8) -0.0022(9)
S1K 0.0348(4) 0.0841(6) 0.0484(4) -0.0069(4) 0.0091(3) 0.0112(4)
C2K 0.0365(14) 0.0521(17) 0.0436(15) -0.0049(12) -0.0063(11) 0.0079(12)
Cl2K 0.0472(5) 0.1100(8) 0.0691(6) 0.0003(5) -0.0153(4) 0.0301(5)
C3K 0.0356(13) 0.0357(13) 0.0324(12) -0.0013(10) -0.0026(10) 0.0004(10)
C4K 0.0302(12) 0.0319(12) 0.0305(11) -0.0024(9) 0.0008(9) -0.0015(9)
C5K 0.0329(13) 0.0521(16) 0.0322(12) -0.0009(11) 0.0030(10) 0.0035(11)
Cl5K 0.0533(4) 0.1005(7) 0.0303(3) 0.0113(4) 0.0083(3) 0.0079(4)

loop_
_atom_type_symbol
_atom_type_description
_atom_type_scat_dispersion_real
_atom_type_scat_dispersion_imag
_atom_type_scat_source
C C 0.0033 0.0016 'International Tables Vol C Tables 4.2.6.8 and 6.1.1.4'
H H 0.0000 0.0000 'International Tables Vol C Tables 4.2.6.8 and 6.1.1.4'
S S 0.1246 0.1234 'International Tables Vol C Tables 4.2.6.8 and 6.1.1.4'
Cl Cl 0.1484 0.1585 'International Tables Vol C Tables 4.2.6.8 and 6.1.1.4'

loop_
_geom_angle_atom_site_label_1
_geom_angle_atom_site_label_2
_geom_angle_atom_site_label_3
_geom_angle
C2 S1 C5 89.70(14)
C3 C2 Cl2 127.0(2)
C3 C2 S1 113.4(2)
Cl2 C2 S1 119.6(2)
C2 C3 C4 112.4(3)
C5 C4 C3 110.2(3)
C5 C4 C4A 125.4(2)
C3 C4 C4A 124.4(2)
C4 C5 Cl5 126.5(2)
C4 C5 S1 114.4(2)
Cl5 C5 S1 119.07(18)
C2A S1A C5A 90.79(14)
C3A C2A S1A 113.3(2)
C3A C2A Cl2A 127.0(3)
S1A C2A Cl2A 119.7(2)
C2A C3A C4A 112.1(3)
C5A C4A C3A 112.0(3)
C5A C4A C4 124.0(2)
C3A C4A C4 124.0(3)
C4A C5A C5B 128.2(2)
C4A C5A S1A 111.77(18)
C5B C5A S1A 120.1(2)
C2B S1B C5B 90.92(12)
C3B C2B S1B 113.13(19)
C3B C2B Cl2B 127.5(2)
S1B C2B Cl2B 119.33(16)
C2B C3B C4B 112.1(2)
C5B C4B C3B 112.2(2)
C5B C4B C4C 126.4(2)
C3B C4B C4C 121.3(2)
C4B C5B C5A 129.5(2)
C4B C5B S1B 111.60(18)
C5A C5B S1B 118.77(18)
C2C S1C C5C 91.40(12)
C3C C2C S1C 112.5(2)
C3C C2C Cl2C 126.8(2)
S1C C2C Cl2C 120.76(15)
C2C C3C C4C 112.6(2)
C5C C4C C3C 112.6(2)
C5C C4C C4B 125.5(2)
C3C C4C C4B 121.9(2)
C4C C5C C5D 129.0(2)
C4C C5C S1C 110.93(18)
C5D C5C S1C 119.92(17)
C2D S1D C5D 91.09(12)
C3D C2D Cl2D 127.3(2)
C3D C2D S1D 112.77(19)
Cl2D C2D S1D 119.95(16)
C2D C3D C4D 112.1(2)
C5D C4D C3D 112.5(2)
C5D C4D C3E 122.5(2)
C3D C4D C3E 125.0(2)
C4D C5D C5C 127.9(2)
C4D C5D S1D 111.50(18)
C5C C5D S1D 120.60(18)
C2E S1E C5E 89.68(12)
C3E C2E Cl2E 127.4(2)
C3E C2E S1E 113.82(19)
Cl2E C2E S1E 118.68(15)
C2E C3E C4E 110.8(2)
C2E C3E C4D 125.0(2)
C4E C3E C4D 124.1(2)
C5E C4E C3E 112.3(2)
C4E C5E Cl5E 127.4(2)
C4E C5E S1E 113.38(19)
Cl5E C5E S1E 119.17(16)
C2' S1' C5' 89.67(13)
C3' C2' Cl2' 127.4(2)
C3' C2' S1' 113.4(2)
Cl2' C2' S1' 119.14(16)
C2' C3' C4' 112.6(2)
C5' C4' C3' 110.5(2)
C5' C4' C4G 125.9(2)
C3' C4' C4G 123.6(2)
C4' C5' Cl5' 127.5(2)
C4' C5' S1' 113.86(19)
Cl5' C5' S1' 118.62(14)
C2G S1G C5G 90.78(12)
C3G C2G S1G 113.33(19)
C3G C2G Cl2G 126.2(2)
S1G C2G Cl2G 120.37(15)
C2G C3G C4G 112.0(2)
C5G C4G C3G 112.4(2)
C5G C4G C4' 123.1(2)
C3G C4G C4' 124.4(2)
C4G C5G C5H 129.1(2)
C4G C5G S1G 111.43(19)
C5H C5G S1G 119.31(18)
C2H S1H C5H 91.19(13)
C3H C2H S1H 112.5(2)
C3H C2H Cl2H 127.1(3)
S1H C2H Cl2H 120.34(19)
C2H C3H C4H 112.5(3)
C5H C4H C3H 112.6(2)
C5H C4H C4I 126.3(2)
C3H C4H C4I 121.1(2)
C4H C5H C5G 129.0(2)
C4H C5H S1H 111.26(18)
C5G C5H S1H 119.71(18)
C2I S1I C5I 91.09(12)
C3I C2I S1I 113.24(18)
C3I C2I Cl2I 127.7(2)
S1I C2I Cl2I 119.10(14)
C2I C3I C4I 112.0(2)
C5I C4I C3I 112.3(2)
C5I C4I C4H 126.1(2)
C3I C4I C4H 121.6(2)
C4I C5I C5J 130.5(2)
C4I C5I S1I 111.32(17)
C5J C5I S1I 118.00(17)
C2J S1J C5J 90.90(12)
C3J C2J S1J 113.19(18)
C3J C2J Cl2J 126.9(2)
S1J C2J Cl2J 119.92(16)
C2J C3J C4J 112.2(2)
C5J C4J C3J 112.0(2)
C5J C4J C4K 125.0(2)
C3J C4J C4K 122.9(2)
C4J C5J C5I 128.6(2)
C4J C5J S1J 111.68(17)
C5I C5J S1J 119.63(17)
C2K S1K C5K 89.56(13)
C3K C2K S1K 113.8(2)
C3K C2K Cl2K 127.0(2)
S1K C2K Cl2K 119.19(18)
C2K C3K C4K 112.2(2)
C5K C4K C3K 110.7(2)
C5K C4K C4J 125.3(2)
C3K C4K C4J 124.0(2)
C4K C5K Cl5K 127.5(2)
C4K C5K S1K 113.8(2)
Cl5K C5K S1K 118.66(15)

loop_
_geom_bond_atom_site_label_1
_geom_bond_atom_site_label_2
_geom_bond_distance
S1 C2 1.710(3)
S1 C5 1.714(3)
C2 C3 1.349(4)
C2 Cl2 1.710(3)
C3 C4 1.434(3)
C4 C5 1.353(4)
C4 C4A 1.468(4)
C5 Cl5 1.707(3)
S1A C2A 1.709(3)
S1A C5A 1.733(3)
C2A C3A 1.348(5)
C2A Cl2A 1.721(3)
C3A C4A 1.431(3)
C4A C5A 1.365(4)
C5A C5B 1.455(3)
S1B C2B 1.706(3)
S1B C5B 1.723(3)
C2B C3B 1.350(3)
C2B Cl2B 1.713(3)
C3B C4B 1.418(3)
C4B C5B 1.371(3)
C4B C4C 1.473(3)
S1C C2C 1.714(3)
S1C C5C 1.731(2)
C2C C3C 1.350(4)
C2C Cl2C 1.718(3)
C3C C4C 1.419(3)
C4C C5C 1.373(3)
C5C C5D 1.457(3)
S1D C2D 1.717(3)
S1D C5D 1.725(2)
C2D C3D 1.349(4)
C2D Cl2D 1.713(3)
C3D C4D 1.425(3)
C4D C5D 1.367(3)
C4D C3E 1.467(3)
S1E C2E 1.716(3)
S1E C5E 1.717(3)
C2E C3E 1.358(3)
C2E Cl2E 1.708(3)
C3E C4E 1.427(3)
C4E C5E 1.348(4)
C5E Cl5E 1.707(3)
S1' C2' 1.712(3)
S1' C5' 1.717(3)
C2' C3' 1.349(4)
C2' Cl2' 1.708(3)
C3' C4' 1.424(3)
C4' C5' 1.362(3)
C4' C4G 1.466(3)
C5' Cl5' 1.708(3)
S1G C2G 1.711(3)
S1G C5G 1.730(2)
C2G C3G 1.345(4)
C2G Cl2G 1.717(3)
C3G C4G 1.423(3)
C4G C5G 1.370(3)
C5G C5H 1.451(3)
S1H C2H 1.712(3)
S1H C5H 1.732(2)
C2H C3H 1.347(4)
C2H Cl2H 1.712(3)
C3H C4H 1.424(3)
C4H C5H 1.360(3)
C4H C4I 1.471(3)
S1I C2I 1.707(3)
S1I C5I 1.731(2)
C2I C3I 1.348(3)
C2I Cl2I 1.716(2)
C3I C4I 1.429(3)
C4I C5I 1.370(3)
C5I C5J 1.458(3)
S1J C2J 1.710(3)
S1J C5J 1.728(2)
C2J C3J 1.345(4)
C2J Cl2J 1.718(3)
C3J C4J 1.429(3)
C4J C5J 1.368(3)
C4J C4K 1.467(3)
S1K C2K 1.712(3)
S1K C5K 1.717(3)
C2K C3K 1.344(4)
C2K Cl2K 1.713(3)
C3K C4K 1.428(3)
C4K C5K 1.362(4)
C5K Cl5K 1.711(3)

loop_
_geom_torsion_atom_site_label_1
_geom_torsion_atom_site_label_2
_geom_torsion_atom_site_label_3
_geom_torsion_atom_site_label_4
_geom_torsion
C5 S1 C2 C3 0.4(2)
C5 S1 C2 Cl2 -179.6(2)
Cl2 C2 C3 C4 179.5(2)
S1 C2 C3 C4 -0.5(3)
C2 C3 C4 C5 0.3(3)
C2 C3 C4 C4A -178.1(2)
C3 C4 C5 Cl5 177.0(2)
C4A C4 C5 Cl5 -4.6(4)
C3 C4 C5 S1 0.0(3)
C4A C4 C5 S1 178.4(2)
C2 S1 C5 C4 -0.2(2)
C2 S1 C5 Cl5 -177.53(19)
C5A S1A C2A C3A 1.0(3)
C5A S1A C2A Cl2A -179.1(2)
S1A C2A C3A C4A -1.3(3)
Cl2A C2A C3A C4A 178.9(2)
C2A C3A C4A C5A 0.9(4)
C2A C3A C4A C4 -177.4(3)
C5 C4 C4A C5A 137.9(3)
C3 C4 C4A C5A -43.9(4)
C5 C4 C4A C3A -43.9(4)
C3 C4 C4A C3A 134.2(3)
C3A C4A C5A C5B -179.0(2)
C4 C4A C5A C5B -0.7(4)
C3A C4A C5A S1A -0.1(3)
C4 C4A C5A S1A 178.2(2)
C2A S1A C5A C4A -0.5(2)
C2A S1A C5A C5B 178.5(2)
C5B S1B C2B C3B -0.1(2)
C5B S1B C2B Cl2B -178.5(2)
S1B C2B C3B C4B -0.6(3)
Cl2B C2B C3B C4B 177.7(2)
C2B C3B C4B C5B 1.2(3)
C2B C3B C4B C4C 179.5(2)
C3B C4B C5B C5A 173.8(2)
C4C C4B C5B C5A -4.4(4)
C3B C4B C5B S1B -1.3(3)
C4C C4B C5B S1B -179.48(19)
C4A C5A C5B C4B -48.3(4)
S1A C5A C5B C4B 133.0(2)
C4A C5A C5B S1B 126.5(3)
S1A C5A C5B S1B -52.2(3)
C2B S1B C5B C4B 0.8(2)
C2B S1B C5B C5A -174.9(2)
C5C S1C C2C C3C 0.3(2)
C5C S1C C2C Cl2C -178.94(18)
S1C C2C C3C C4C -0.7(3)
Cl2C C2C C3C C4C 178.5(2)
C2C C3C C4C C5C 0.8(3)
C2C C3C C4C C4B 179.1(2)
C5B C4B C4C C5C -49.4(4)
C3B C4B C4C C5C 132.5(3)
C5B C4B C4C C3C 132.5(3)
C3B C4B C4C C3C -45.6(3)
C3C C4C C5C C5D 174.9(2)
C4B C4C C5C C5D -3.3(4)
C3C C4C C5C S1C -0.6(3)
C4B C4C C5C S1C -178.82(18)
C2C S1C C5C C4C 0.15(19)
C2C S1C C5C C5D -175.8(2)
C5D S1D C2D C3D 1.4(2)
C5D S1D C2D Cl2D -177.98(17)
Cl2D C2D C3D C4D 177.8(2)
S1D C2D C3D C4D -1.5(3)
C2D C3D C4D C5D 0.8(3)
C2D C3D C4D C3E -178.9(2)
C3D C4D C5D C5C 178.6(2)
C3E C4D C5D C5C -1.7(4)
C3D C4D C5D S1D 0.2(3)
C3E C4D C5D S1D 179.91(18)
C4C C5C C5D C4D -52.7(4)
S1C C5C C5D C4D 122.4(2)
C4C C5C C5D S1D 125.6(2)
S1C C5C C5D S1D -59.3(3)
C2D S1D C5D C4D -0.9(2)
C2D S1D C5D C5C -179.4(2)
C5E S1E C2E C3E -1.3(2)
C5E S1E C2E Cl2E -177.39(17)
Cl2E C2E C3E C4E 177.38(19)
S1E C2E C3E C4E 1.7(3)
Cl2E C2E C3E C4D 0.0(4)
S1E C2E C3E C4D -175.64(19)
C5D C4D C3E C2E 132.0(3)
C3D C4D C3E C2E -48.3(4)
C5D C4D C3E C4E -45.0(3)
C3D C4D C3E C4E 134.7(3)
C2E C3E C4E C5E -1.3(3)
C4D C3E C4E C5E 176.1(2)
C3E C4E C5E Cl5E 178.06(19)
C3E C4E C5E S1E 0.3(3)
C2E S1E C5E C4E 0.5(2)
C2E S1E C5E Cl5E -177.40(17)
C5' S1' C2' C3' 0.1(2)
C5' S1' C2' Cl2' -177.27(17)
Cl2' C2' C3' C4' 177.87(19)
S1' C2' C3' C4' 0.8(3)
C2' C3' C4' C5' -1.5(3)
C2' C3' C4' C4G 178.7(2)
C3' C4' C5' Cl5' 179.44(19)
C4G C4' C5' Cl5' -0.8(4)
C3' C4' C5' S1' 1.6(3)
C4G C4' C5' S1' -178.68(19)
C2' S1' C5' C4' -1.0(2)
C2' S1' C5' Cl5' -179.05(17)
C5G S1G C2G C3G 1.1(2)
C5G S1G C2G Cl2G -176.17(17)
S1G C2G C3G C4G -2.2(3)
Cl2G C2G C3G C4G 174.85(19)
C2G C3G C4G C5G 2.5(3)
C2G C3G C4G C4' -173.1(2)
C5' C4' C4G C5G 140.5(3)
C3' C4' C4G C5G -39.8(4)
C5' C4' C4G C3G -44.3(4)
C3' C4' C4G C3G 135.4(3)
C3G C4G C5G C5H 174.2(2)
C4' C4G C5G C5H -10.1(4)
C3G C4G C5G S1G -1.7(3)
C4' C4G C5G S1G 174.02(18)
C2G S1G C5G C4G 0.4(2)
C2G S1G C5G C5H -175.9(2)
C5H S1H C2H C3H -0.2(3)
C5H S1H C2H Cl2H 179.9(2)
S1H C2H C3H C4H -0.2(4)
Cl2H C2H C3H C4H 179.7(3)
C2H C3H C4H C5H 0.6(4)
C2H C3H C4H C4I 178.4(3)
C3H C4H C5H C5G 178.1(3)
C4I C4H C5H C5G 0.4(4)
C3H C4H C5H S1H -0.7(3)
C4I C4H C5H S1H -178.38(19)
C4G C5G C5H C4H -45.9(4)
S1G C5G C5H C4H 129.7(3)
C4G C5G C5H S1H 132.8(2)
S1G C5G C5H S1H -51.6(3)
C2H S1H C5H C4H 0.5(2)
C2H S1H C5H C5G -178.4(2)
C5I S1I C2I C3I -0.3(2)
C5I S1I C2I Cl2I -179.66(17)
S1I C2I C3I C4I -0.3(3)
Cl2I C2I C3I C4I 178.96(19)
C2I C3I C4I C5I 1.0(3)
C2I C3I C4I C4H -179.3(2)
C5H C4H C4I C5I -51.9(4)
C3H C4H C4I C5I 130.6(3)
C5H C4H C4I C3I 128.5(3)
C3H C4H C4I C3I -49.1(3)
C3I C4I C5I C5J 173.6(2)
C4H C4I C5I C5J -6.0(4)
C3I C4I C5I S1I -1.2(3)
C4H C4I C5I S1I 179.13(19)
C2I S1I C5I C4I 0.88(19)
C2I S1I C5I C5J -174.67(19)
C5J S1J C2J C3J 1.4(2)
C5J S1J C2J Cl2J -176.89(17)
S1J C2J C3J C4J -1.4(3)
Cl2J C2J C3J C4J 176.73(19)
C2J C3J C4J C5J 0.6(3)
C2J C3J C4J C4K -175.8(2)
C3J C4J C5J C5I -176.2(2)
C4K C4J C5J C5I 0.2(4)
C3J C4J C5J S1J 0.4(3)
C4K C4J C5J S1J 176.75(19)
C4I C5I C5J C4J -47.6(4)
S1I C5I C5J C4J 126.9(2)
C4I C5I C5J S1J 136.0(2)
S1I C5I C5J S1J -49.4(2)
C2J S1J C5J C4J -1.03(19)
C2J S1J C5J C5I 175.91(19)
C5K S1K C2K C3K 0.2(3)
C5K S1K C2K Cl2K 179.1(2)
S1K C2K C3K C4K -0.2(3)
Cl2K C2K C3K C4K -179.1(2)
C2K C3K C4K C5K 0.2(3)
C2K C3K C4K C4J -178.3(2)
C5J C4J C4K C5K 139.0(3)
C3J C4J C4K C5K -45.1(4)
C5J C4J C4K C3K -42.7(4)
C3J C4J C4K C3K 133.2(3)
C3K C4K C5K Cl5K 179.0(2)
C4J C4K C5K Cl5K -2.6(4)
C3K C4K C5K S1K -0.1(3)
C4J C4K C5K S1K 178.4(2)
C2K S1K C5K C4K -0.1(2)
C2K S1K C5K Cl5K -179.2(2)
